data_4127376
loop_
_publ_author_name
'McKay, Alasdair I.'
'Bukvic, Alexander J.'
'Tegner, Bengt E.'
'Burnage, Arron L.'
'Mart\?i Nez-Mart\?i Nez, Antonio J'
'Rees, Nicholas H.'
'Macgregor, Stuart A.'
'Weller, Andrew S.'

_publ_section_title
;
 Room Temperature Acceptorless Alkane Dehydrogenation from Molecular
 \s-Alkane Complexes.
;
_journal_issue 29
_journal_name_full 'Journal of the American Chemical Society'
_journal_page_first 11700
_journal_page_last 11712
_journal_paper_doi 10.1021/jacs.9b05577
_journal_volume 141
_journal_year 2019
_chemical_formula_moiety 'C32 H60 P2 Rh, C32 H12 B F24'
_chemical_formula_sum 'C64 H72 B F24 P2 Rh'
_chemical_formula_weight 1472.87
_space_group_crystal_system monoclinic
_space_group_IT_number 15
_space_group_name_Hall '-C 2yc'
_space_group_name_H-M_alt 'C 1 2/c 1'
_symmetry_space_group_name_Hall '-C 2yc'
_symmetry_space_group_name_H-M 'C 1 2/c 1'
_atom_sites_solution_hydrogens geom
_atom_sites_solution_primary dual
_audit_creation_date 2019-01-15
_audit_creation_method
;
Olex2 1.2
(compiled 2018.05.29 svn.r3508 for OlexSys, GUI svn.r5506)
;
_cell_angle_alpha 90
_cell_angle_beta 91.086(5)
_cell_angle_gamma 90
_cell_formula_units_Z 4
_cell_length_a 19.1736(8)
_cell_length_b 17.6512(8)
_cell_length_c 19.7601(12)
_cell_measurement_reflns_used 13799
_cell_measurement_temperature 150.00(10)
_cell_measurement_theta_max 75.8580
_cell_measurement_theta_min 4.0050
_cell_volume 6686.3(6)
_computing_cell_refinement 'CrysAlisPro 1.171.38.43b (Rigaku OD, 2015)'
_computing_data_collection 'CrysAlisPro 1.171.38.43b (Rigaku OD, 2015)'
_computing_data_reduction 'CrysAlisPro 1.171.38.43b (Rigaku OD, 2015)'
_computing_molecular_graphics 'Olex2 (Dolomanov et al., 2009)'
_computing_publication_material 'Olex2 (Dolomanov et al., 2009)'
_computing_structure_refinement 'ShelXL (Sheldrick, 2015)'
_computing_structure_solution 'XT (Sheldrick, 2015)'
_diffrn_ambient_environment N~2~
_diffrn_ambient_temperature 150.00(10)
_diffrn_detector 'CCD plate'
_diffrn_detector_area_resol_mean 10.5035
_diffrn_detector_type Atlas
_diffrn_measured_fraction_theta_full 1.000
_diffrn_measured_fraction_theta_max 1.000
_diffrn_measurement_details
;
List of Runs (angles in degrees, time in seconds):

  # Type    Start    End  Width  t~exp~   \w     \q     \k     \f   Frames
--------------------------------------------------------------------------
  1  \w    -68.00  28.00   1.00    2.50    --  -41.40  57.00-180.00   96
  2  \w    -93.00 -12.00   1.00    2.50    --  -41.40 125.00-180.00   81
  3  \w   -107.00 -19.00   1.00    2.50    --  -41.40 -37.00-120.00   88
  4  \w    -43.00 -13.00   1.00    2.50    --  -41.40  37.00  30.00   30
  5  \w    -65.00 -33.00   1.00    2.50    --  -41.40  77.00  30.00   32
  6  \w   -111.00 -18.00   1.00    2.50    --  -41.40 -57.00  30.00   93
  7  \w     48.00  74.00   1.00   20.00    --  111.00 -77.00 150.00   26
  8  \w     84.00 109.00   1.00   20.00    --  111.00 -94.00   0.00   25
  9  \w     91.00 121.00   1.00   20.00    --  111.00-125.00-120.00   30
 10  \w     49.00  88.00   1.00   20.00    --  111.00 -30.00  90.00   39
 11  \w     49.00  76.00   1.00   20.00    --  111.00-125.00 150.00   27
 12  \w     89.00 116.00   1.00   20.00    --  111.00-125.00 150.00   27
 13  \w     44.00  89.00   1.00   20.00    --  111.00 -30.00-180.00   45
 14  \w    102.00 141.00   1.00   20.00    --  111.00 -77.00 150.00   39
 15  \w     38.00 109.00   1.00   20.00    --  111.00 -94.00 -60.00   71
 16  \w     37.00  79.00   1.00   20.00    --  111.00 -94.00   0.00   42
 17  \w     86.00 156.00   1.00   20.00    --  111.00 -15.00  60.00   70
 18  \w     90.00 117.00   1.00   20.00    --  111.00  45.00 -60.00   27
 19  \w     87.00 119.00   1.00   20.00    --  111.00-125.00-180.00   32
 20  \w     95.00 121.00   1.00   20.00    --  111.00-125.00 -60.00   26
 21  \w    100.00 177.00   1.00   20.00    --  111.00  30.00  90.00   77
 22  \w     35.00  95.00   1.00   20.00    --  111.00 -94.00 150.00   60
 23  \w     32.00  69.00   1.00   20.00    --  111.00 -15.00  60.00   37
 24  \w     32.00  73.00   1.00   20.00    --  111.00 -94.00  30.00   41
 25  \w     72.00  99.00   1.00   20.00    --  111.00 -45.00 150.00   27
 26  \w    130.00 160.00   1.00   20.00    --  111.00 125.00  90.00   30
 27  \w     30.00  72.00   1.00   20.00    --  111.00 -94.00-120.00   42
 28  \w     42.00  69.00   1.00   20.00    --  111.00-125.00  60.00   27
 29  \w     95.00 121.00   1.00   20.00    --  111.00-125.00  60.00   26
 30  \w     31.00  82.00   1.00   20.00    --  111.00 -94.00 120.00   51
 31  \w     89.00 142.00   1.00   20.00    --  111.00 -77.00 -60.00   53
 32  \w     99.00 124.00   1.00   20.00    --  111.00 -77.00-180.00   25
 33  \w     42.00  88.00   1.00   20.00    --  111.00 -77.00-180.00   46
 34  \w     84.00 109.00   1.00   20.00    --  111.00 -94.00-120.00   25
 35  \w     38.00  79.00   1.00   20.00    --  111.00 -77.00 -60.00   41
 36  \w    141.00 170.00   1.00   20.00    --  111.00  45.00 -60.00   29
 37  \w     84.00 131.00   1.00   20.00    --  111.00  77.00  30.00   47
 38  \w     42.00  99.00   1.00   20.00    --  111.00 -45.00  30.00   57
 39  \w     87.00 176.00   1.00   20.00    --  111.00  45.00  30.00   89
 40  \w     57.00 121.00   1.00   20.00    --  111.00-125.00 120.00   64
 41  \w     49.00  74.00   1.00   20.00    --  111.00-125.00-120.00   25
 42  \w     31.00 156.00   1.00   20.00    --  111.00 -15.00-150.00  125
;
_diffrn_measurement_device 'four-circle diffractometer'
_diffrn_measurement_device_type 'SuperNova, Dual, Cu at zero, Atlas'
_diffrn_measurement_method '\w scans'
_diffrn_orient_matrix_type 'CrysAlisPro convention (1999,Acta A55,543-557)'
_diffrn_orient_matrix_UB_11 0.0172987000
_diffrn_orient_matrix_UB_12 -0.0123451000
_diffrn_orient_matrix_UB_13 -0.0747571000
_diffrn_orient_matrix_UB_21 0.0620402000
_diffrn_orient_matrix_UB_22 -0.0505173000
_diffrn_orient_matrix_UB_23 0.0219673000
_diffrn_orient_matrix_UB_31 -0.0481481000
_diffrn_orient_matrix_UB_32 -0.0702567000
_diffrn_orient_matrix_UB_33 -0.0010757000
_diffrn_radiation_monochromator mirror
_diffrn_radiation_probe x-ray
_diffrn_radiation_type CuK\a
_diffrn_radiation_wavelength 1.54184
_diffrn_reflns_av_R_equivalents 0.0563
_diffrn_reflns_av_unetI/netI 0.0291
_diffrn_reflns_Laue_measured_fraction_full 1.000
_diffrn_reflns_Laue_measured_fraction_max 1.000
_diffrn_reflns_limit_h_max 23
_diffrn_reflns_limit_h_min -22
_diffrn_reflns_limit_k_max 19
_diffrn_reflns_limit_k_min -21
_diffrn_reflns_limit_l_max 24
_diffrn_reflns_limit_l_min -24
_diffrn_reflns_number 36704
_diffrn_reflns_point_group_measured_fraction_full 1.000
_diffrn_reflns_point_group_measured_fraction_max 1.000
_diffrn_reflns_theta_full 67.684
_diffrn_reflns_theta_max 70.074
_diffrn_reflns_theta_min 4.050
_diffrn_source 'micro-focus sealed X-ray tube'
_diffrn_source_type 'SuperNova (Cu) X-ray Source'
_exptl_absorpt_coefficient_mu 3.461
_exptl_absorpt_correction_T_max 1.00000
_exptl_absorpt_correction_T_min 0.60737
_exptl_absorpt_correction_type multi-scan
_exptl_absorpt_process_details
;
CrysAlisPro 1.171.38.43b (Rigaku Oxford Diffraction, 2015)
Empirical absorption correction using spherical harmonics,
 implemented in SCALE3 ABSPACK scaling algorithm.
;
_exptl_crystal_colour red
_exptl_crystal_colour_primary red
_exptl_crystal_density_diffrn 1.463
_exptl_crystal_description block
_exptl_crystal_F_000 3008
_exptl_crystal_size_max 0.22
_exptl_crystal_size_mid 0.2
_exptl_crystal_size_min 0.2
_refine_diff_density_max 3.452
_refine_diff_density_min -2.311
_refine_diff_density_rms 0.107
_refine_ls_extinction_method none
_refine_ls_goodness_of_fit_ref 1.082
_refine_ls_hydrogen_treatment constr
_refine_ls_matrix_type full
_refine_ls_number_parameters 806
_refine_ls_number_reflns 6351
_refine_ls_number_restraints 2524
_refine_ls_restrained_S_all 0.937
_refine_ls_R_factor_all 0.1082
_refine_ls_R_factor_gt 0.1031
_refine_ls_shift/su_max 0.000
_refine_ls_shift/su_mean 0.000
_refine_ls_structure_factor_coef Fsqd
_refine_ls_weighting_details 'w=1/[\s^2^(Fo^2^)+(0.0255P)^2^+116.9952P] where P=(Fo^2^+2Fc^2^)/3'
_refine_ls_weighting_scheme calc
_refine_ls_wR_factor_gt 0.2120
_refine_ls_wR_factor_ref 0.2141
_reflns_Friedel_coverage 0.000
_reflns_number_gt 5800
_reflns_number_total 6351
_reflns_threshold_expression 'I > 2\s(I)'
_cod_data_source_file ja9b05577_si_002.cif
_cod_data_source_block 1-C6H12
_cod_database_code 4127376
_shelx_shelxl_version_number 2018/1
_chemical_oxdiff_formula 'C64 H72 Rh1 P2 B1 F24'
_shelx_space_group_comment
;
The symmetry employed for this shelxl refinement is uniquely defined
by the following loop, which should always be used as a source of
symmetry information in preference to the above space-group names.
They are only intended as comments.
;
_shelx_estimated_absorpt_t_max 0.544
_shelx_estimated_absorpt_t_min 0.516
_reflns_odcompleteness_completeness 99.92
_reflns_odcompleteness_iscentric 1
_reflns_odcompleteness_theta 74.33
_olex2_refinement_description
;
1. Fixed Uiso
 At 1.2 times of:
  All C(H) groups, All C(H,H) groups
2. Restrained distances
 C6-C1 \\sim C1-C2 \\sim C2-C3 \\sim C3-C4 \\sim C4-C5 \\sim C5-C6
 with sigma of 0.02
 C6-C4 \\sim C2-C4 \\sim C1-C5 \\sim C1-C3 \\sim C3-C5 \\sim C6-C2
 with sigma of 0.04
 C10-C11 \\sim C11-C12 \\sim C12-C13 \\sim C13-C8 \\sim C8-C9 \\sim C9-C10
 with sigma of 0.02
 C10-C8 \\sim C12-C8 \\sim C11-C9 \\sim C11-C13 \\sim C13-C9 \\sim C10-C12
 with sigma of 0.04
 C12A-C11A \\sim C11A-C10A \\sim C10A-C9A \\sim C9A-C8A \\sim C8A-C13A \\sim
C13A-C12A
 with sigma of 0.02
 C12A-C8A \\sim C10A-C8A \\sim C11A-C13A \\sim C11A-C9A \\sim C9A-C13A \\sim
C12A-C10A
 with sigma of 0.04
 C19A-C14A \\sim C14A-C15A \\sim C15A-C16A \\sim C16A-C17A \\sim C17A-C18A
\\sim C18A-C19A
 with sigma of 0.02
 C19A-C17A \\sim C15A-C17A \\sim C14A-C18A \\sim C14A-C16A \\sim C16A-C18A
\\sim C19A-C15A
 with sigma of 0.04
 C19-C14 \\sim C14-C15 \\sim C15-C16 \\sim C16-C17 \\sim C17-C18 \\sim C18-C19
 with sigma of 0.02
 C19-C17 \\sim C15-C17 \\sim C14-C18 \\sim C14-C16 \\sim C16-C18 \\sim C19-C15
 with sigma of 0.04
 C28-B1 \\sim C28A-B1 \\sim C20A-B1 \\sim C20-B1
 with sigma of 0.02
 C33A-C28A \\sim C33-C28 \\sim C33A-C32A \\sim C33-C32 \\sim C29-C28 \\sim
C29A-C28A \\sim C30A-C29A ~
 C30-C29 \\sim C31-C30 \\sim C31A-C30A \\sim C32-C31 \\sim C32A-C31A \\sim
C23A-C22A \\sim C23-C22 ~
 C24-C23 \\sim C24A-C23A \\sim C25-C24 \\sim C25A-C24A \\sim C25-C20 \\sim
C25A-C20A \\sim C21-C20 ~
 C21A-C20A \\sim C22A-C21A \\sim C22-C21
 with sigma of 0.02
 C34-C30 \\sim C35A-C32A \\sim C35-C32 \\sim C34A-C30A \\sim C27A-C24A \\sim
C27-C24 \\sim C26-C22 ~
 C26A-C22A
 with sigma of 0.02
 C34-F8 \\sim C34-F9 \\sim C34-F7 \\sim C34A-F8A \\sim C34A-F9A \\sim C34A-F7A
\\sim C35-F12 \\sim C35-F11
 \\sim C35-F10 \\sim C35A-F11A \\sim C35A-F12A \\sim C35A-F10A \\sim C26-F2
\\sim C26-F1 \\sim C26-F3 \\sim C27-
 F5 \\sim C27-F4 \\sim C27-F6 \\sim C27-F5 \\sim C27-F4 \\sim C27-F6 \\sim
C26A-F1A \\sim C26A-F3A \\sim C26A-
 F2A \\sim C27A-F4A \\sim C27A-F6A \\sim C27A-F5A
 with sigma of 0.02
 F8-F9 \\sim F8-F7 \\sim F9-F7 \\sim F7A-F8A \\sim F9A-F8A \\sim F7A-F9A \\sim
F11-F12 \\sim F11-F10 \\sim F12-
 F10 \\sim F11A-F12A \\sim F11A-F10A \\sim F12A-F10A \\sim F2-F1 \\sim F2-F3
\\sim F1-F3 \\sim F5-F4 \\sim F5-
 F6 \\sim F4-F6 \\sim F1A-F3A \\sim F1A-F2A \\sim F3A-F2A \\sim F4A-F6A \\sim
F4A-F5A \\sim F6A-F5A
 with sigma of 0.04
 C22A-F1A \\sim C22A-F3A \\sim C22A-F2A \\sim C24A-F4A \\sim C24A-F6A \\sim
C24A-F5A \\sim C22-F1 ~
 C22-F3 \\sim C22-F2 \\sim C24-F4 \\sim C24-F6 \\sim C24-F5 \\sim C30-F7 \\sim
C30-F8 \\sim C30-F9 \\sim C32-
 F10 \\sim C32-F11 \\sim C32-F12 \\sim C30A-F7A \\sim C30A-F8A \\sim C30A-F9A
\\sim C32A-F10A \\sim C32A-
 F11A \\sim C32A-F12A
 with sigma of 0.04
3. Uiso/Uaniso restraints and constraints
C6 \\sim C1 \\sim C2 \\sim C3 \\sim C4 \\sim C5: within 2A with sigma of 0.04
and sigma for terminal atoms of 0.08
P1 \\sim C10 \\sim C11 \\sim C12 \\sim C13 \\sim C8 \\sim C9: within 2A with
sigma of 0.04 and sigma for terminal atoms of 0.08
P1 \\sim C12A \\sim C11A \\sim C10A \\sim C9A \\sim C8A \\sim C13A: within 2A
with sigma of 0.04 and sigma for terminal atoms of 0.08
P1 \\sim C19A \\sim C14A \\sim C15A \\sim C16A \\sim C17A \\sim C18A: within 2A
with sigma of 0.04 and sigma for terminal atoms of 0.08
P1 \\sim C19 \\sim C14 \\sim C15 \\sim C16 \\sim C17 \\sim C18: within 2A with
sigma of 0.04 and sigma for terminal atoms of 0.08
B1 \\sim C28A \\sim C33A \\sim C29A \\sim C32A \\sim C30A \\sim C35A \\sim C31A
\\sim C34A \\sim F11A \\sim F12A \\sim F10A \\sim F8A \\sim F9A \\sim F7A:
within 2A with sigma of 0.04 and sigma for terminal atoms of 0.08
B1 \\sim C25 \\sim F2 \\sim C26 \\sim F1 \\sim C22 \\sim F3 \\sim C21 \\sim C23
\\sim C20 \\sim C24 \\sim C27 \\sim F5 \\sim F4 \\sim F6: within 2A with sigma
of 0.04 and sigma for terminal atoms of 0.08
B1 \\sim F2A \\sim C26A \\sim F1A \\sim C22A \\sim C21A \\sim C20A \\sim C25A
\\sim C24A \\sim C23A \\sim C27A \\sim F5A \\sim F4A \\sim F6A \\sim F3A:
within 2A with sigma of 0.02 and sigma for terminal atoms of 0.04
B1 \\sim C28 \\sim C29 \\sim C30 \\sim F8 \\sim C34 \\sim F9 \\sim F7 \\sim C31
\\sim C32 \\sim C33 \\sim C35 \\sim F12 \\sim F11 \\sim F10: within 2A with
sigma of 0.04 and sigma for terminal atoms of 0.08
4. Rigid body (RIGU) restrains
 C6, C1, C2, C3, C4, C5
 with sigma for 1-2 distances of 0.004 and sigma for 1-3 distances of 0.004
 P1, C10, C11, C12, C13, C8, C9
 with sigma for 1-2 distances of 0.004 and sigma for 1-3 distances of 0.004
 P1, C12A, C11A, C10A, C9A, C8A, C13A
 with sigma for 1-2 distances of 0.004 and sigma for 1-3 distances of 0.004
 P1, C19A, C14A, C15A, C16A, C17A, C18A
 with sigma for 1-2 distances of 0.004 and sigma for 1-3 distances of 0.004
 P1, C19, C14, C15, C16, C17, C18
 with sigma for 1-2 distances of 0.004 and sigma for 1-3 distances of 0.004
 B1, C28A, C33A, C29A, C32A, C30A, C35A, C31A, C34A, F11A, F12A, F10A, F8A,
 F9A, F7A
 with sigma for 1-2 distances of 0.004 and sigma for 1-3 distances of 0.004
 B1, C25, F2, C26, F1, C22, F3, C21, C23, C20, C24, C27, F5, F4, F6
 with sigma for 1-2 distances of 0.004 and sigma for 1-3 distances of 0.004
 B1, F2A, C26A, F1A, C22A, C21A, C20A, C25A, C24A, C23A, C27A, F5A, F4A, F6A,
 F3A
 with sigma for 1-2 distances of 0.004 and sigma for 1-3 distances of 0.004
 B1, C28, F8, C34, F9, C30, F7, C29, C31, C32, C33, C35, F12, F11, F10
 with sigma for 1-2 distances of 0.004 and sigma for 1-3 distances of 0.004
5. Others
 Sof(C12A)=Sof(H12C)=Sof(H12D)=Sof(C11A)=Sof(H11C)=Sof(H11D)=Sof(C10A)=
 Sof(H10C)=Sof(H10D)=Sof(C9A)=Sof(H9AA)=Sof(H9AB)=Sof(C8A)=Sof(H8A)=Sof(C13A)=
 Sof(H13C)=Sof(H13D)=Sof(C19A)=Sof(H19A)=Sof(H19B)=Sof(C14A)=Sof(H14A)=
 Sof(C15A)=Sof(H15A)=Sof(H15B)=Sof(C16A)=Sof(H16A)=Sof(H16B)=Sof(C17A)=
 Sof(H17A)=Sof(H17B)=Sof(C18A)=Sof(H18A)=Sof(H18B)=1-FVAR(1)
 Sof(C10)=Sof(H10A)=Sof(H10B)=Sof(C11)=Sof(H11A)=Sof(H11B)=Sof(C12)=Sof(H12A)=
 Sof(H12B)=Sof(C13)=Sof(H13A)=Sof(H13B)=Sof(C8)=Sof(H8)=Sof(C9)=Sof(H9A)=
 Sof(H9B)=Sof(C19)=Sof(H19C)=Sof(H19D)=Sof(C14)=Sof(H14)=Sof(C15)=Sof(H15C)=
 Sof(H15D)=Sof(C16)=Sof(H16C)=Sof(H16D)=Sof(C17)=Sof(H17C)=Sof(H17D)=Sof(C18)=
 Sof(H18C)=Sof(H18D)=FVAR(1)
 Sof(C33A)=Sof(H33A)=Sof(C32A)=Sof(C30A)=Sof(C29A)=Sof(H29A)=Sof(C34A)=
 Sof(F8A)=Sof(F9A)=Sof(F7A)=Sof(F11A)=Sof(F12A)=Sof(C35A)=Sof(F10A)=Sof(C28A)=
 Sof(C31A)=Sof(H31A)=1-FVAR(2)
 Sof(F8)=Sof(F9)=Sof(C28)=Sof(F12)=Sof(C29)=Sof(H29)=Sof(C30)=Sof(F11)=
 Sof(F10)=Sof(C32)=Sof(C33)=Sof(H33)=Sof(F7)=Sof(C31)=Sof(H31)=Sof(C34)=
 Sof(C35)=FVAR(2)
 Sof(C25A)=Sof(H25A)=Sof(C24A)=Sof(C22A)=Sof(C21A)=Sof(H21A)=Sof(C26A)=
 Sof(F1A)=Sof(F3A)=Sof(F2A)=Sof(F4A)=Sof(C27A)=Sof(F6A)=Sof(F5A)=Sof(C20A)=
 Sof(C23A)=Sof(H23A)=1-FVAR(3)
 Sof(F2)=Sof(F1)=Sof(F5)=Sof(C20)=Sof(C22)=Sof(C21)=Sof(H21)=Sof(C25)=Sof(H25)=
 Sof(C23)=Sof(H23)=Sof(C24)=Sof(C26)=Sof(F4)=Sof(F3)=Sof(F6)=Sof(C27)=FVAR(3)
 Fixed Sof: C6(0.5) H6A(0.5) H6B(0.5) C1(0.5) H1B(0.5) H1A(0.5) C2(0.5)
 H2A(0.5) H2B(0.5) C3(0.5) H3A(0.5) H3B(0.5) C4(0.5) H4A(0.5) H4B(0.5) C5(0.5)
 H5A(0.5) H5B(0.5)
6.a Ternary CH refined with riding coordinates:
 C8(H8), C8A(H8A), C14A(H14A), C14(H14)
6.b Secondary CH2 refined with riding coordinates:
 C7(H7A,H7B), C6(H6A,H6B), C1(H1B,H1A), C2(H2A,H2B), C3(H3A,H3B), C4(H4A,H4B),
 C5(H5A,H5B), C10(H10A,H10B), C11(H11A,H11B), C12(H12A,H12B), C13(H13A,H13B),
 C9(H9A,H9B), C12A(H12C,H12D), C11A(H11C,H11D), C10A(H10C,H10D), C9A(H9AA,H9AB),
  C13A(H13C,H13D), C19A(H19A,H19B), C15A(H15A,H15B), C16A(H16A,H16B), C17A(H17A,
 H17B), C18A(H18A,H18B), C19(H19C,H19D), C15(H15C,H15D), C16(H16C,H16D),
 C17(H17C,H17D), C18(H18C,H18D)
6.c Aromatic/amide H refined with riding coordinates:
 C21(H21), C25(H25), C23(H23), C29(H29), C33(H33), C31(H31), C33A(H33A),
 C29A(H29A), C31A(H31A), C25A(H25A), C21A(H21A), C23A(H23A)
;
_olex2_submission_special_instructions 'No special instructions were received'
_oxdiff_exptl_absorpt_empirical_details
;
Empirical correction (ABSPACK) includes:
- Absorption correction using spherical harmonics
- Frame scaling
;
_oxdiff_exptl_absorpt_empirical_full_max 1.522
_oxdiff_exptl_absorpt_empirical_full_min 0.653

loop_
_space_group_symop_operation_xyz
'x, y, z'
'-x, y, -z+1/2'
'x+1/2, y+1/2, z'
'-x+1/2, y+1/2, -z+1/2'
'-x, -y, -z'
'x, -y, z-1/2'
'-x+1/2, -y+1/2, -z'
'x+1/2, -y+1/2, z-1/2'

loop_
_atom_site_label
_atom_site_type_symbol
_atom_site_fract_x
_atom_site_fract_y
_atom_site_fract_z
_atom_site_U_iso_or_equiv
_atom_site_adp_type
_atom_site_occupancy
_atom_site_site_symmetry_order
_atom_site_calc_flag
_atom_site_refinement_flags_posn
_atom_site_refinement_flags_adp
_atom_site_refinement_flags_occupancy
_atom_site_disorder_assembly
_atom_site_disorder_group
Rh1 Rh 0.500000 0.71254(5) 0.250000 0.0533(3) Uani 1 2 d S T P B .
P1 P 0.48209(8) 0.80366(11) 0.32298(10) 0.0476(4) Uani 1 1 d . U . . .
F2 F 0.4490(14) 0.5958(16) 0.4816(8) 0.079(5) Uani 0.49(3) 1 d D U . A -1
F1 F 0.3716(11) 0.6410(14) 0.5448(14) 0.081(5) Uani 0.49(3) 1 d D U . A -1
F8 F 0.4188(13) 0.9650(15) 0.5486(15) 0.112(7) Uani 0.53(3) 1 d D U . A -1
F5 F 0.6950(9) 0.5931(13) 0.5559(7) 0.080(5) Uani 0.49(3) 1 d D U . A -1
F9 F 0.3533(8) 0.8701(11) 0.5320(11) 0.078(4) Uani 0.53(3) 1 d D U . A -1
C20 C 0.5175(13) 0.706(2) 0.6889(13) 0.041(6) Uani 0.49(3) 1 d D U . A -1
C22 C 0.4855(10) 0.6324(16) 0.5911(11) 0.045(5) Uani 0.49(3) 1 d D U . A -1
C28 C 0.436(2) 0.823(3) 0.7252(15) 0.046(5) Uani 0.53(3) 1 d D U . A -1
C21 C 0.4659(15) 0.680(2) 0.6432(13) 0.048(6) Uani 0.49(3) 1 d D U . A -1
H21 H 0.419644 0.695319 0.647530 0.058 Uiso 0.49(3) 1 calc R . . A -1
B1 B 0.500000 0.7662(5) 0.750000 0.042(2) Uani 1 2 d DS TU P . .
F12 F 0.2635(8) 0.8927(13) 0.8445(9) 0.098(5) Uani 0.53(3) 1 d D U . A -1
C25 C 0.5880(14) 0.6905(19) 0.6765(18) 0.045(6) Uani 0.49(3) 1 d D U . A -1
H25 H 0.622540 0.712851 0.703449 0.054 Uiso 0.49(3) 1 calc R . . A -1
C23 C 0.5550(10) 0.6146(17) 0.5803(14) 0.044(5) Uani 0.49(3) 1 d D U . A -1
H23 H 0.567026 0.584287 0.543812 0.052 Uiso 0.49(3) 1 calc R . . A -1
C29 C 0.4243(17) 0.8490(18) 0.6589(14) 0.044(5) Uani 0.53(3) 1 d D U . A -1
H29 H 0.450112 0.829028 0.623745 0.053 Uiso 0.53(3) 1 calc R . . A -1
C24 C 0.6064(8) 0.6421(13) 0.6239(13) 0.045(4) Uani 0.49(3) 1 d D U . A -1
C26 C 0.4298(10) 0.6005(10) 0.5455(9) 0.060(4) Uani 0.49(3) 1 d D U . A -1
C7 C 0.5053(4) 0.8961(5) 0.2879(4) 0.063(2) Uani 1 1 d . . . . .
H7A H 0.476605 0.935174 0.307752 0.076 Uiso 1 1 calc R . . . .
H7B H 0.553726 0.907387 0.298930 0.076 Uiso 1 1 calc R . . . .
C30 C 0.3746(17) 0.9047(18) 0.6452(10) 0.071(6) Uani 0.53(3) 1 d D U . A -1
F11 F 0.3410(10) 0.9761(11) 0.8664(8) 0.096(5) Uani 0.53(3) 1 d D U . A -1
F10 F 0.2585(10) 0.9994(12) 0.7963(8) 0.093(5) Uani 0.53(3) 1 d D U . A -1
F4 F 0.7244(7) 0.6796(14) 0.6210(10) 0.100(5) Uani 0.49(3) 1 d D U . A -1
F3 F 0.4122(12) 0.5300(9) 0.5617(9) 0.089(5) Uani 0.49(3) 1 d D U . A -1
F6 F 0.7031(9) 0.5714(13) 0.6620(6) 0.084(6) Uani 0.49(3) 1 d D U . A -1
C32 C 0.3470(10) 0.9151(11) 0.7618(9) 0.058(4) Uani 0.53(3) 1 d D U . A -1
C33 C 0.3955(16) 0.858(2) 0.7747(17) 0.053(6) Uani 0.53(3) 1 d D U . A -1
H33 H 0.401451 0.841330 0.819232 0.063 Uiso 0.53(3) 1 calc R . . A -1
F7 F 0.3085(14) 0.9728(17) 0.5642(9) 0.143(9) Uani 0.53(3) 1 d D U . A -1
C31 C 0.3385(13) 0.9428(15) 0.6960(10) 0.065(5) Uani 0.53(3) 1 d D U . A -1
H31 H 0.310244 0.984393 0.686368 0.078 Uiso 0.53(3) 1 calc R . . A -1
C27 C 0.6813(8) 0.6213(12) 0.6154(7) 0.056(4) Uani 0.49(3) 1 d D U . A -1
C34 C 0.3637(11) 0.9291(12) 0.5731(10) 0.085(5) Uani 0.53(3) 1 d D U . A -1
C35 C 0.3029(9) 0.9457(11) 0.8161(8) 0.071(4) Uani 0.53(3) 1 d D U . A -1
C6 C 0.4448(10) 0.5398(12) 0.3109(9) 0.088(5) Uani 0.5 1 d D U . B -1
H6A H 0.412215 0.552549 0.346054 0.106 Uiso 0.5 1 calc R . . B -1
H6B H 0.456314 0.486481 0.315284 0.106 Uiso 0.5 1 calc R . . B -1
C1 C 0.5102(10) 0.5866(13) 0.3199(9) 0.074(5) Uani 0.5 1 d D U . B -1
H1B H 0.532919 0.573598 0.362635 0.089 Uiso 0.5 1 calc R . . B -1
H1A H 0.497929 0.639857 0.321303 0.089 Uiso 0.5 1 calc R . . B -1
C2 C 0.5606(9) 0.5728(15) 0.2621(10) 0.086(6) Uani 0.5 1 d D U . B -1
H2A H 0.576645 0.520693 0.263952 0.103 Uiso 0.5 1 calc R . . B -1
H2B H 0.600875 0.605461 0.268055 0.103 Uiso 0.5 1 calc R . . B -1
C3 C 0.5266(10) 0.5879(13) 0.1927(9) 0.082(5) Uani 0.5 1 d D U . B -1
H3A H 0.515731 0.641427 0.188435 0.098 Uiso 0.5 1 calc R . . B -1
H3B H 0.558820 0.574626 0.157425 0.098 Uiso 0.5 1 calc R . . B -1
C4 C 0.4602(11) 0.5418(15) 0.1843(10) 0.101(6) Uani 0.5 1 d D U . B -1
H4A H 0.436858 0.555865 0.142218 0.121 Uiso 0.5 1 calc R . . B -1
H4B H 0.472179 0.488464 0.181607 0.121 Uiso 0.5 1 calc R . . B -1
C5 C 0.4109(10) 0.5537(16) 0.2424(9) 0.094(6) Uani 0.5 1 d D U . B -1
H5A H 0.393418 0.605285 0.240740 0.112 Uiso 0.5 1 calc R . . B -1
H5B H 0.371307 0.519899 0.236735 0.112 Uiso 0.5 1 calc R . . B -1
C10 C 0.6509(10) 0.7648(18) 0.4576(12) 0.064(6) Uani 0.55(4) 1 d D U . C -1
H10A H 0.633434 0.717580 0.475819 0.077 Uiso 0.55(4) 1 calc R . . C -1
H10B H 0.700247 0.758509 0.448996 0.077 Uiso 0.55(4) 1 calc R . . C -1
C11 C 0.6407(10) 0.8290(19) 0.5092(11) 0.063(6) Uani 0.55(4) 1 d D U . C -1
H11A H 0.666212 0.817465 0.550809 0.076 Uiso 0.55(4) 1 calc R . . C -1
H11B H 0.658792 0.876089 0.491268 0.076 Uiso 0.55(4) 1 calc R . . C -1
C12 C 0.5628(11) 0.838(2) 0.5241(12) 0.060(6) Uani 0.55(4) 1 d D U . C -1
H12A H 0.556481 0.878649 0.556547 0.072 Uiso 0.55(4) 1 calc R . . C -1
H12B H 0.545045 0.791655 0.543529 0.072 Uiso 0.55(4) 1 calc R . . C -1
C13 C 0.5222(12) 0.8565(16) 0.4578(11) 0.045(4) Uani 0.55(4) 1 d D U . C -1
H13A H 0.472921 0.861254 0.467230 0.055 Uiso 0.55(4) 1 calc R . . C -1
H13B H 0.538177 0.904579 0.440065 0.055 Uiso 0.55(4) 1 calc R . . C -1
C8 C 0.5326(12) 0.7942(19) 0.4045(15) 0.041(5) Uani 0.55(4) 1 d D U . C -1
H8 H 0.517035 0.746802 0.425206 0.049 Uiso 0.55(4) 1 calc R . . C -1
C9 C 0.6114(12) 0.7840(18) 0.3906(12) 0.057(6) Uani 0.55(4) 1 d D U . C -1
H9A H 0.617777 0.743532 0.358135 0.068 Uiso 0.55(4) 1 calc R . . C -1
H9B H 0.629990 0.830314 0.371606 0.068 Uiso 0.55(4) 1 calc R . . C -1
C12A C 0.5714(18) 0.828(3) 0.5123(18) 0.080(9) Uani 0.45(4) 1 d D U . C 2
H12C H 0.576008 0.872936 0.540205 0.096 Uiso 0.45(4) 1 calc R . . C 2
H12D H 0.542590 0.791989 0.536142 0.096 Uiso 0.45(4) 1 calc R . . C 2
C11A C 0.6428(14) 0.7938(19) 0.5027(16) 0.066(7) Uani 0.45(4) 1 d D U . C 2
H11C H 0.660019 0.774248 0.545713 0.079 Uiso 0.45(4) 1 calc R . . C 2
H11D H 0.674550 0.833127 0.488278 0.079 Uiso 0.45(4) 1 calc R . . C 2
C10A C 0.6422(14) 0.7305(19) 0.4510(15) 0.063(6) Uani 0.45(4) 1 d D U . C 2
H10C H 0.617210 0.687412 0.468928 0.075 Uiso 0.45(4) 1 calc R . . C 2
H10D H 0.689813 0.714692 0.442905 0.075 Uiso 0.45(4) 1 calc R . . C 2
C9A C 0.6079(16) 0.755(2) 0.3841(15) 0.058(7) Uani 0.45(4) 1 d D U . C 2
H9AA H 0.606772 0.712852 0.352686 0.070 Uiso 0.45(4) 1 calc R . . C 2
H9AB H 0.634627 0.795723 0.364121 0.070 Uiso 0.45(4) 1 calc R . . C 2
C8A C 0.5335(17) 0.782(3) 0.397(2) 0.061(8) Uani 0.45(4) 1 d D U . C 2
H8A H 0.509742 0.740769 0.420412 0.073 Uiso 0.45(4) 1 calc R . . C 2
C13A C 0.5352(19) 0.849(2) 0.4458(19) 0.074(9) Uani 0.45(4) 1 d D U . C 2
H13C H 0.559605 0.891091 0.425201 0.089 Uiso 0.45(4) 1 calc R . . C 2
H13D H 0.487838 0.865386 0.454491 0.089 Uiso 0.45(4) 1 calc R . . C 2
C19A C 0.3637(12) 0.7319(15) 0.3654(16) 0.063(6) Uani 0.45(4) 1 d D U . C 2
H19A H 0.393400 0.708397 0.399757 0.076 Uiso 0.45(4) 1 calc R . . C 2
H19B H 0.362596 0.699049 0.326063 0.076 Uiso 0.45(4) 1 calc R . . C 2
C14A C 0.3943(13) 0.809(2) 0.346(2) 0.047(6) Uani 0.45(4) 1 d D U . C 2
H14A H 0.393832 0.839899 0.387345 0.057 Uiso 0.45(4) 1 calc R . . C 2
C15A C 0.3461(12) 0.8504(18) 0.2950(13) 0.055(6) Uani 0.45(4) 1 d D U . C 2
H15A H 0.345296 0.822766 0.252573 0.066 Uiso 0.45(4) 1 calc R . . C 2
H15B H 0.364660 0.900548 0.286352 0.066 Uiso 0.45(4) 1 calc R . . C 2
C16A C 0.2710(11) 0.858(2) 0.3206(13) 0.069(7) Uani 0.45(4) 1 d D U . C 2
H16A H 0.270617 0.891637 0.359349 0.083 Uiso 0.45(4) 1 calc R . . C 2
H16B H 0.241579 0.880003 0.285258 0.083 Uiso 0.45(4) 1 calc R . . C 2
C17A C 0.2417(11) 0.780(2) 0.3407(16) 0.075(7) Uani 0.45(4) 1 d D U . C 2
H17A H 0.195743 0.787156 0.359605 0.090 Uiso 0.45(4) 1 calc R . . C 2
H17B H 0.236687 0.748930 0.300682 0.090 Uiso 0.45(4) 1 calc R . . C 2
C18A C 0.2892(13) 0.740(2) 0.3927(16) 0.077(8) Uani 0.45(4) 1 d D U . C 2
H18A H 0.270340 0.690752 0.402762 0.093 Uiso 0.45(4) 1 calc R . . C 2
H18B H 0.290776 0.769469 0.434405 0.093 Uiso 0.45(4) 1 calc R . . C 2
C19 C 0.3710(10) 0.7394(15) 0.3953(15) 0.072(6) Uani 0.55(4) 1 d D U . C -1
H19C H 0.380767 0.695382 0.367654 0.087 Uiso 0.55(4) 1 calc R . . C -1
H19D H 0.401073 0.737049 0.435327 0.087 Uiso 0.55(4) 1 calc R . . C -1
C14 C 0.3876(12) 0.8115(19) 0.3553(16) 0.053(6) Uani 0.55(4) 1 d D U . C -1
H14 H 0.383748 0.855791 0.384859 0.064 Uiso 0.55(4) 1 calc R . . C -1
C15 C 0.3374(10) 0.8199(19) 0.2943(12) 0.067(6) Uani 0.55(4) 1 d D U . C -1
H15C H 0.344341 0.778511 0.262944 0.080 Uiso 0.55(4) 1 calc R . . C -1
H15D H 0.346894 0.867031 0.270952 0.080 Uiso 0.55(4) 1 calc R . . C -1
C16 C 0.2612(10) 0.8197(17) 0.3184(12) 0.072(6) Uani 0.55(4) 1 d D U . C -1
H16C H 0.253764 0.861983 0.348711 0.086 Uiso 0.55(4) 1 calc R . . C -1
H16D H 0.229599 0.825214 0.279727 0.086 Uiso 0.55(4) 1 calc R . . C -1
C17 C 0.2461(10) 0.7453(17) 0.3549(12) 0.068(6) Uani 0.55(4) 1 d D U . C -1
H17C H 0.252991 0.703108 0.324314 0.082 Uiso 0.55(4) 1 calc R . . C -1
H17D H 0.197994 0.744657 0.369112 0.082 Uiso 0.55(4) 1 calc R . . C -1
C18 C 0.2948(11) 0.7371(19) 0.4167(14) 0.080(7) Uani 0.55(4) 1 d D U . C -1
H18C H 0.285463 0.689537 0.439303 0.095 Uiso 0.55(4) 1 calc R . . C -1
H18D H 0.286112 0.777942 0.448319 0.095 Uiso 0.55(4) 1 calc R . . C -1
C33A C 0.3854(18) 0.846(3) 0.787(2) 0.052(7) Uani 0.47(3) 1 d D U . A 2
H33A H 0.390497 0.827761 0.830698 0.062 Uiso 0.47(3) 1 calc R . . A 2
C32A C 0.3293(10) 0.8928(14) 0.7699(10) 0.058(5) Uani 0.47(3) 1 d D U . A 2
C30A C 0.3742(17) 0.910(2) 0.6572(12) 0.066(6) Uani 0.47(3) 1 d D U . A 2
C29A C 0.428(2) 0.8602(19) 0.6749(15) 0.040(6) Uani 0.47(3) 1 d D U . A 2
H29A H 0.460744 0.849226 0.642618 0.048 Uiso 0.47(3) 1 calc R . . A 2
C34A C 0.3719(11) 0.9414(12) 0.5867(13) 0.077(5) Uani 0.47(3) 1 d D U . A 2
F8A F 0.4346(10) 0.9578(17) 0.5623(16) 0.094(7) Uani 0.47(3) 1 d D U . A 2
F9A F 0.3435(17) 0.8936(16) 0.5421(14) 0.143(10) Uani 0.47(3) 1 d D U . A 2
F7A F 0.3364(10) 1.0054(11) 0.5826(16) 0.116(8) Uani 0.47(3) 1 d D U . A 2
F11A F 0.3115(11) 0.9429(18) 0.8787(9) 0.113(8) Uani 0.47(3) 1 d D U . A 2
F12A F 0.2480(10) 0.8499(16) 0.8479(10) 0.114(7) Uani 0.47(3) 1 d D U . A 2
C35A C 0.2798(10) 0.9113(15) 0.8251(9) 0.074(6) Uani 0.47(3) 1 d D U . A 2
F10A F 0.2299(9) 0.9588(15) 0.8052(8) 0.086(6) Uani 0.47(3) 1 d D U . A 2
C28A C 0.434(2) 0.825(3) 0.7382(17) 0.042(5) Uani 0.47(3) 1 d D U . A 2
C31A C 0.3216(14) 0.9222(17) 0.7047(12) 0.064(6) Uani 0.47(3) 1 d D U . A 2
H31A H 0.281851 0.949523 0.692684 0.077 Uiso 0.47(3) 1 calc R . . A 2
C25A C 0.5818(14) 0.6743(18) 0.6773(18) 0.044(5) Uani 0.51(3) 1 d D U . A 2
H25A H 0.617464 0.683532 0.708738 0.053 Uiso 0.51(3) 1 calc R . . A 2
C24A C 0.5937(9) 0.6228(13) 0.6254(14) 0.049(4) Uani 0.51(3) 1 d D U . A 2
C22A C 0.4759(11) 0.6318(15) 0.5891(14) 0.050(5) Uani 0.51(3) 1 d D U . A 2
C21A C 0.4667(15) 0.6829(16) 0.6414(15) 0.043(5) Uani 0.51(3) 1 d D U . A 2
H21A H 0.421337 0.699131 0.648645 0.052 Uiso 0.51(3) 1 calc R . . A 2
C26A C 0.4160(11) 0.6063(11) 0.5447(10) 0.069(5) Uani 0.51(3) 1 d D U . A 2
F1A F 0.3739(14) 0.6629(14) 0.5285(15) 0.093(6) Uani 0.51(3) 1 d D U . A 2
F3A F 0.3766(13) 0.5562(16) 0.5764(11) 0.127(7) Uani 0.51(3) 1 d D U . A 2
F2A F 0.4370(16) 0.5751(17) 0.4877(12) 0.102(7) Uani 0.51(3) 1 d D U . A 2
F4A F 0.7158(7) 0.6372(14) 0.6316(11) 0.109(6) Uani 0.51(3) 1 d D U . A 2
C27A C 0.6645(10) 0.5886(12) 0.6185(9) 0.067(4) Uani 0.51(3) 1 d D U . A 2
F6A F 0.6747(11) 0.5303(14) 0.6592(9) 0.118(6) Uani 0.51(3) 1 d D U . A 2
F5A F 0.6755(12) 0.5606(16) 0.5582(9) 0.119(7) Uani 0.51(3) 1 d D U . A 2
C20A C 0.5185(13) 0.7127(17) 0.6843(15) 0.036(4) Uani 0.51(3) 1 d D U . A 2
C23A C 0.5410(11) 0.5997(18) 0.5813(16) 0.051(5) Uani 0.51(3) 1 d D U . A 2
H23A H 0.548994 0.563896 0.547803 0.061 Uiso 0.51(3) 1 calc R . . A 2

loop_
_atom_site_aniso_label
_atom_site_aniso_U_11
_atom_site_aniso_U_22
_atom_site_aniso_U_33
_atom_site_aniso_U_23
_atom_site_aniso_U_13
_atom_site_aniso_U_12
Rh1 0.0407(4) 0.0565(5) 0.0630(5) 0.000 0.0092(3) 0.000
P1 0.0253(8) 0.0592(11) 0.0583(11) 0.0001(8) -0.0021(7) 0.0001(7)
F2 0.082(10) 0.118(14) 0.036(6) -0.017(6) -0.013(5) -0.016(9)
F1 0.053(7) 0.123(13) 0.065(11) -0.026(9) -0.033(6) 0.008(8)
F8 0.122(13) 0.080(11) 0.132(14) 0.035(9) -0.041(11) -0.001(10)
F5 0.044(8) 0.138(14) 0.058(6) 0.000(7) 0.010(5) 0.029(7)
F9 0.063(7) 0.095(10) 0.077(8) -0.002(7) -0.009(6) 0.005(6)
C20 0.029(8) 0.069(13) 0.025(7) 0.009(7) 0.004(6) 0.005(7)
C22 0.037(7) 0.070(11) 0.027(7) 0.006(7) -0.002(5) -0.001(7)
C28 0.024(8) 0.056(10) 0.057(12) -0.010(10) -0.011(8) 0.003(6)
C21 0.029(9) 0.086(15) 0.030(8) 0.002(8) 0.009(7) -0.003(9)
B1 0.024(4) 0.053(5) 0.050(5) 0.000 -0.002(4) 0.000
F12 0.072(8) 0.087(11) 0.137(12) -0.001(8) 0.041(8) 0.018(7)
C25 0.029(8) 0.063(14) 0.044(9) 0.004(9) 0.002(6) 0.002(7)
C23 0.039(7) 0.054(12) 0.038(8) 0.003(7) 0.004(6) 0.002(7)
C29 0.035(8) 0.042(10) 0.054(11) -0.018(9) -0.016(9) 0.002(7)
C24 0.028(6) 0.061(11) 0.045(8) 0.005(8) -0.002(5) 0.008(6)
C26 0.050(8) 0.085(9) 0.045(7) -0.004(7) -0.005(6) -0.007(7)
C7 0.056(5) 0.058(5) 0.074(6) -0.001(4) -0.001(4) -0.003(4)
C30 0.064(11) 0.064(11) 0.085(8) -0.005(8) -0.022(8) 0.025(9)
F11 0.070(10) 0.119(11) 0.100(9) -0.029(8) -0.012(7) 0.025(7)
F10 0.068(9) 0.091(10) 0.119(10) 0.000(8) -0.004(7) 0.045(8)
F4 0.039(6) 0.100(12) 0.162(13) -0.003(9) 0.013(7) -0.001(7)
F3 0.089(12) 0.083(8) 0.095(10) -0.009(6) -0.016(8) -0.032(7)
F6 0.046(8) 0.124(13) 0.081(7) 0.037(8) 0.004(6) 0.041(8)
C32 0.029(8) 0.061(10) 0.085(8) -0.011(7) -0.011(6) 0.007(7)
C33 0.033(10) 0.068(13) 0.056(12) -0.006(8) -0.011(8) 0.011(10)
F7 0.151(15) 0.191(19) 0.085(9) -0.004(11) -0.031(10) 0.123(14)
C31 0.047(11) 0.051(12) 0.097(8) 0.003(8) -0.010(8) 0.013(9)
C27 0.029(7) 0.089(11) 0.050(7) 0.008(7) -0.003(6) 0.015(7)
C34 0.089(11) 0.075(10) 0.092(9) 0.003(7) -0.034(9) 0.026(8)
C35 0.043(8) 0.073(10) 0.096(9) -0.003(7) -0.003(6) 0.021(6)
C6 0.100(12) 0.082(12) 0.082(10) 0.021(10) 0.003(9) -0.002(10)
C1 0.085(13) 0.075(12) 0.062(9) 0.011(9) -0.001(8) 0.015(9)
C2 0.078(12) 0.088(15) 0.091(11) -0.013(11) 0.008(8) 0.015(10)
C3 0.080(12) 0.095(14) 0.072(9) -0.027(10) 0.024(9) 0.014(10)
C4 0.122(15) 0.104(15) 0.076(11) -0.006(12) -0.012(10) -0.017(12)
C5 0.093(14) 0.099(16) 0.088(11) 0.013(11) -0.009(8) -0.023(12)
C10 0.025(7) 0.118(17) 0.050(9) -0.004(11) -0.010(6) 0.007(10)
C11 0.031(7) 0.123(17) 0.036(8) 0.000(10) -0.008(6) -0.002(10)
C12 0.030(8) 0.112(16) 0.039(8) 0.000(9) -0.008(6) -0.005(8)
C13 0.029(8) 0.079(11) 0.028(7) -0.011(7) -0.004(6) -0.005(7)
C8 0.020(6) 0.064(11) 0.038(8) -0.003(7) -0.005(6) 0.000(6)
C9 0.023(7) 0.100(17) 0.048(8) -0.009(9) -0.002(5) 0.007(9)
C12A 0.049(13) 0.123(19) 0.069(15) -0.020(14) 0.005(10) 0.003(12)
C11A 0.044(9) 0.096(17) 0.057(11) -0.005(12) -0.002(8) -0.005(11)
C10A 0.037(10) 0.095(17) 0.055(11) -0.004(12) -0.002(7) -0.001(10)
C9A 0.029(8) 0.095(19) 0.052(10) -0.006(11) -0.001(7) -0.001(11)
C8A 0.036(10) 0.094(18) 0.054(13) 0.000(12) 0.005(9) 0.005(10)
C13A 0.042(13) 0.101(16) 0.079(17) -0.015(13) 0.007(11) 0.011(11)
C19A 0.026(8) 0.104(13) 0.059(14) 0.001(11) 0.002(9) -0.004(7)
C14A 0.019(7) 0.081(12) 0.043(11) -0.009(9) 0.011(7) 0.014(7)
C15A 0.024(8) 0.095(15) 0.046(10) -0.011(10) -0.004(7) 0.011(9)
C16A 0.024(8) 0.123(18) 0.060(11) -0.011(12) -0.008(7) 0.007(10)
C17A 0.025(8) 0.13(2) 0.072(15) -0.013(14) -0.001(8) -0.003(10)
C18A 0.027(9) 0.143(18) 0.062(16) 0.009(13) 0.009(9) -0.011(9)
C19 0.035(7) 0.107(13) 0.074(14) 0.017(11) 0.002(9) -0.005(8)
C14 0.029(9) 0.082(11) 0.049(12) -0.007(9) -0.003(8) 0.002(8)
C15 0.030(7) 0.109(17) 0.062(10) 0.016(11) -0.011(6) -0.012(9)
C16 0.032(7) 0.106(16) 0.077(12) 0.013(12) -0.006(7) -0.006(10)
C17 0.037(7) 0.103(14) 0.065(11) 0.008(10) -0.002(7) -0.005(9)
C18 0.036(8) 0.134(16) 0.069(14) 0.019(11) 0.000(8) -0.005(9)
C33A 0.027(10) 0.071(15) 0.057(12) 0.000(9) -0.002(8) 0.009(10)
C32A 0.024(8) 0.068(13) 0.080(8) 0.001(8) -0.012(6) 0.006(8)
C30A 0.054(11) 0.070(13) 0.074(9) 0.003(9) -0.019(7) 0.019(10)
C29A 0.036(9) 0.044(12) 0.039(11) -0.017(8) -0.014(8) 0.002(8)
C34A 0.074(9) 0.075(11) 0.080(11) 0.008(8) -0.029(8) 0.013(8)
F8A 0.086(9) 0.080(11) 0.116(17) 0.023(11) -0.001(10) 0.030(7)
F9A 0.22(2) 0.113(16) 0.088(14) 0.032(10) -0.083(15) -0.054(15)
F7A 0.078(10) 0.090(11) 0.18(2) 0.061(11) -0.001(10) 0.029(8)
F11A 0.058(10) 0.18(2) 0.104(11) -0.038(12) -0.013(8) 0.038(10)
F12A 0.089(10) 0.103(14) 0.153(15) 0.014(10) 0.061(9) 0.019(9)
C35A 0.035(9) 0.091(14) 0.094(10) 0.003(9) -0.004(7) 0.021(8)
F10A 0.050(8) 0.109(13) 0.098(10) 0.000(9) -0.004(6) 0.037(8)
C28A 0.025(9) 0.056(11) 0.045(10) -0.007(9) -0.012(7) 0.000(7)
C31A 0.042(11) 0.058(15) 0.092(10) 0.007(9) -0.011(7) 0.016(10)
C25A 0.033(8) 0.050(11) 0.049(9) 0.003(7) -0.012(7) 0.011(7)
C24A 0.037(6) 0.056(9) 0.056(8) -0.002(7) 0.000(6) 0.011(6)
C22A 0.043(7) 0.038(8) 0.068(10) -0.003(7) -0.008(7) -0.002(6)
C21A 0.031(9) 0.027(8) 0.071(11) 0.001(7) -0.009(8) 0.002(7)
C26A 0.053(9) 0.079(9) 0.075(10) -0.018(7) -0.008(7) -0.011(6)
F1A 0.079(9) 0.124(12) 0.075(14) -0.016(8) -0.035(8) 0.020(8)
F3A 0.093(13) 0.133(15) 0.154(14) 0.008(11) -0.012(10) -0.073(11)
F2A 0.087(13) 0.131(16) 0.086(11) -0.052(10) -0.013(8) -0.008(11)
F4A 0.035(6) 0.101(13) 0.191(16) -0.038(11) 0.018(8) 0.012(8)
C27A 0.043(7) 0.079(10) 0.079(9) -0.007(7) 0.006(7) 0.016(7)
F6A 0.057(9) 0.125(13) 0.173(12) 0.062(11) 0.018(9) 0.046(9)
F5A 0.070(12) 0.182(19) 0.104(9) -0.057(10) 0.007(8) 0.050(11)
C20A 0.025(8) 0.030(7) 0.054(9) 0.005(6) -0.005(6) 0.002(5)
C23A 0.048(8) 0.049(10) 0.056(10) -0.003(8) -0.004(7) 0.003(8)

loop_
_atom_type_symbol
_atom_type_description
_atom_type_scat_dispersion_real
_atom_type_scat_dispersion_imag
_atom_type_scat_source
C C 0.0181 0.0091 'International Tables Vol C Tables 4.2.6.8 and 6.1.1.4'
H H 0.0000 0.0000 'International Tables Vol C Tables 4.2.6.8 and 6.1.1.4'
B B 0.0090 0.0039 'International Tables Vol C Tables 4.2.6.8 and 6.1.1.4'
F F 0.0727 0.0534 'International Tables Vol C Tables 4.2.6.8 and 6.1.1.4'
P P 0.2955 0.4335 'International Tables Vol C Tables 4.2.6.8 and 6.1.1.4'
Rh Rh 0.0927 3.6045 'International Tables Vol C Tables 4.2.6.8 and 6.1.1.4'

loop_
_geom_angle_atom_site_label_1
_geom_angle_atom_site_label_2
_geom_angle_atom_site_label_3
_geom_angle
_geom_angle_site_symmetry_1
_geom_angle_site_symmetry_3
P1 Rh1 P1 85.58(11) . 2_655
P1 Rh1 C1 163.3(4) 2_655 .
P1 Rh1 C1 106.6(4) . .
P1 Rh1 C3 108.0(4) 2_655 .
P1 Rh1 C3 165.4(5) . .
H1A Rh1 P1 90.1 . .
H1A Rh1 P1 170.3 . 2_655
H1A Rh1 C1 16.8 . .
H1A Rh1 C3 75.7 . .
C3 Rh1 C1 59.0(5) . .
H3A Rh1 P1 177.7 . .
H3A Rh1 P1 92.1 . 2_655
H3A Rh1 C1 75.5 . .
H3A Rh1 H1A 92.1 . .
H3A Rh1 C3 16.6 . .
C7 P1 Rh1 111.2(3) . .
C7 P1 C8 106.3(11) . .
C7 P1 C14 107.3(9) . .
C8 P1 Rh1 114.6(8) . .
C8 P1 C14 101.2(12) . .
C8A P1 Rh1 107.0(12) . .
C8A P1 C7 111.4(17) . .
C14A P1 Rh1 112.0(14) . .
C14A P1 C7 106.8(10) . .
C14A P1 C8A 108.4(18) . .
C14 P1 Rh1 115.4(11) . .
C21 C20 B1 121.8(16) . .
C21 C20 C25 120.0(19) . .
C25 C20 B1 117.3(18) . .
C21 C22 C26 118.3(18) . .
C23 C22 C21 122(2) . .
C23 C22 C26 119.9(15) . .
C29 C28 B1 125.4(16) . .
C33 C28 B1 118.4(16) . .
C33 C28 C29 115.4(16) . .
C20 C21 H21 120.9 . .
C22 C21 C20 118(2) . .
C22 C21 H21 120.9 . .
C28 B1 C20 109.6(17) . .
C20A B1 C28A 115.2(19) . .
C20A B1 C28A 107.3(19) 2_656 .
C20A B1 C20A 110(3) . 2_656
C20 C25 H25 119.9 . .
C24 C25 C20 120(2) . .
C24 C25 H25 119.9 . .
C22 C23 H23 120.1 . .
C24 C23 C22 119.8(18) . .
C24 C23 H23 120.1 . .
C28 C29 H29 119.7 . .
C30 C29 C28 120.7(19) . .
C30 C29 H29 119.7 . .
C25 C24 C27 119.4(15) . .
C23 C24 C25 119.5(17) . .
C23 C24 C27 121.1(15) . .
F2 C26 F1 105.9(15) . .
F2 C26 C22 113.0(14) . .
F2 C26 F3 104.3(14) . .
F1 C26 C22 113.3(14) . .
F1 C26 F3 106.8(14) . .
F3 C26 C22 112.9(14) . .
P1 C7 H7A 109.6 . .
P1 C7 H7B 109.6 . .
C7 C7 P1 110.3(3) 2_655 .
C7 C7 H7A 109.6 2_655 .
C7 C7 H7B 109.6 2_655 .
H7A C7 H7B 108.1 . .
C29 C30 C31 123.0(19) . .
C29 C30 C34 118.1(17) . .
C31 C30 C34 118.7(16) . .
C33 C32 C35 121.3(16) . .
C31 C32 C33 119.4(17) . .
C31 C32 C35 119.2(15) . .
C28 C33 H33 117.8 . .
C32 C33 C28 124.4(18) . .
C32 C33 H33 117.8 . .
C30 C31 H31 121.7 . .
C32 C31 C30 116.6(18) . .
C32 C31 H31 121.7 . .
F5 C27 C24 113.9(13) . .
F5 C27 F4 103.6(13) . .
F5 C27 F6 107.6(13) . .
F4 C27 C24 113.6(12) . .
F4 C27 F6 105.5(12) . .
F6 C27 C24 111.9(13) . .
F8 C34 F9 105.1(16) . .
F8 C34 C30 112.7(16) . .
F9 C34 C30 111.7(14) . .
F7 C34 F8 108.2(16) . .
F7 C34 F9 105.3(14) . .
F7 C34 C30 113.1(15) . .
F12 C35 F11 106.0(13) . .
F12 C35 C32 112.6(12) . .
F11 C35 C32 111.9(12) . .
F10 C35 F12 105.1(12) . .
F10 C35 F11 105.8(12) . .
F10 C35 C32 114.7(13) . .
H6A C6 H6B 108.0 . .
C1 C6 H6A 109.4 . .
C1 C6 H6B 109.4 . .
C1 C6 C5 111.1(14) . .
C5 C6 H6A 109.4 . .
C5 C6 H6B 109.4 . .
Rh1 C1 H1B 133.3 . .
Rh1 C1 H1A 34.6 . .
C6 C1 Rh1 110.4(12) . .
C6 C1 H1B 109.4 . .
C6 C1 H1A 109.4 . .
C6 C1 C2 111.1(14) . .
H1B C1 H1A 108.0 . .
C2 C1 Rh1 77.5(12) . .
C2 C1 H1B 109.4 . .
C2 C1 H1A 109.4 . .
C1 C2 H2A 109.2 . .
C1 C2 H2B 109.2 . .
C1 C2 C3 112.1(12) . .
H2A C2 H2B 107.9 . .
C3 C2 H2A 109.2 . .
C3 C2 H2B 109.2 . .
Rh1 C3 H3A 31.6 . .
Rh1 C3 H3B 132.0 . .
C2 C3 Rh1 80.6(12) . .
C2 C3 H3A 109.6 . .
C2 C3 H3B 109.6 . .
H3A C3 H3B 108.1 . .
C4 C3 Rh1 109.9(14) . .
C4 C3 C2 110.2(14) . .
C4 C3 H3A 109.6 . .
C4 C3 H3B 109.6 . .
C3 C4 H4A 109.2 . .
C3 C4 H4B 109.2 . .
H4A C4 H4B 107.9 . .
C5 C4 C3 112.1(14) . .
C5 C4 H4A 109.2 . .
C5 C4 H4B 109.2 . .
C6 C5 C4 113.0(15) . .
C6 C5 H5A 109.0 . .
C6 C5 H5B 109.0 . .
C4 C5 H5A 109.0 . .
C4 C5 H5B 109.0 . .
H5A C5 H5B 107.8 . .
H10A C10 H10B 108.2 . .
C11 C10 H10A 109.7 . .
C11 C10 H10B 109.7 . .
C11 C10 C9 109.7(12) . .
C9 C10 H10A 109.7 . .
C9 C10 H10B 109.7 . .
C10 C11 H11A 109.7 . .
C10 C11 H11B 109.7 . .
H11A C11 H11B 108.2 . .
C12 C11 C10 109.9(14) . .
C12 C11 H11A 109.7 . .
C12 C11 H11B 109.7 . .
C11 C12 H12A 109.7 . .
C11 C12 H12B 109.7 . .
C11 C12 C13 109.6(14) . .
H12A C12 H12B 108.2 . .
C13 C12 H12A 109.7 . .
C13 C12 H12B 109.7 . .
C12 C13 H13A 109.4 . .
C12 C13 H13B 109.4 . .
H13A C13 H13B 108.0 . .
C8 C13 C12 111.1(14) . .
C8 C13 H13A 109.4 . .
C8 C13 H13B 109.4 . .
P1 C8 H8 106.2 . .
C13 C8 P1 117.0(15) . .
C13 C8 H8 106.2 . .
C13 C8 C9 110.0(13) . .
C9 C8 P1 110.4(17) . .
C9 C8 H8 106.2 . .
C10 C9 C8 109.7(13) . .
C10 C9 H9A 109.7 . .
C10 C9 H9B 109.7 . .
C8 C9 H9A 109.7 . .
C8 C9 H9B 109.7 . .
H9A C9 H9B 108.2 . .
H12C C12A H12D 107.8 . .
C11A C12A H12C 109.0 . .
C11A C12A H12D 109.0 . .
C11A C12A C13A 112.9(18) . .
C13A C12A H12C 109.0 . .
C13A C12A H12D 109.0 . .
C12A C11A H11C 109.1 . .
C12A C11A H11D 109.1 . .
C12A C11A C10A 112.6(16) . .
H11C C11A H11D 107.8 . .
C10A C11A H11C 109.1 . .
C10A C11A H11D 109.1 . .
C11A C10A H10C 109.3 . .
C11A C10A H10D 109.3 . .
C11A C10A C9A 111.8(15) . .
H10C C10A H10D 107.9 . .
C9A C10A H10C 109.3 . .
C9A C10A H10D 109.3 . .
C10A C9A H9AA 109.8 . .
C10A C9A H9AB 109.8 . .
C10A C9A C8A 109.3(18) . .
H9AA C9A H9AB 108.3 . .
C8A C9A H9AA 109.8 . .
C8A C9A H9AB 109.8 . .
P1 C8A H8A 106.7 . .
C9A C8A P1 115(3) . .
C9A C8A H8A 106.7 . .
C13A C8A P1 111(2) . .
C13A C8A C9A 109.9(18) . .
C13A C8A H8A 106.7 . .
C12A C13A C8A 111(2) . .
C12A C13A H13C 109.4 . .
C12A C13A H13D 109.4 . .
C8A C13A H13C 109.4 . .
C8A C13A H13D 109.4 . .
H13C C13A H13D 108.0 . .
H19A C19A H19B 108.0 . .
C14A C19A H19A 109.4 . .
C14A C19A H19B 109.4 . .
C14A C19A C18A 111.1(17) . .
C18A C19A H19A 109.4 . .
C18A C19A H19B 109.4 . .
P1 C14A H14A 105.7 . .
C19A C14A P1 113(2) . .
C19A C14A H14A 105.7 . .
C15A C14A P1 115.2(19) . .
C15A C14A C19A 110.8(16) . .
C15A C14A H14A 105.7 . .
C14A C15A H15A 109.1 . .
C14A C15A H15B 109.1 . .
C14A C15A C16A 112.4(16) . .
H15A C15A H15B 107.9 . .
C16A C15A H15A 109.1 . .
C16A C15A H15B 109.1 . .
C15A C16A H16A 109.5 . .
C15A C16A H16B 109.5 . .
H16A C16A H16B 108.0 . .
C17A C16A C15A 110.9(14) . .
C17A C16A H16A 109.5 . .
C17A C16A H16B 109.5 . .
C16A C17A H17A 109.3 . .
C16A C17A H17B 109.3 . .
H17A C17A H17B 108.0 . .
C18A C17A C16A 111.6(15) . .
C18A C17A H17A 109.3 . .
C18A C17A H17B 109.3 . .
C19A C18A H18A 109.5 . .
C19A C18A H18B 109.5 . .
C17A C18A C19A 110.7(14) . .
C17A C18A H18A 109.5 . .
C17A C18A H18B 109.5 . .
H18A C18A H18B 108.1 . .
H19C C19 H19D 107.9 . .
C14 C19 H19C 109.2 . .
C14 C19 H19D 109.2 . .
C18 C19 H19C 109.2 . .
C18 C19 H19D 109.2 . .
C18 C19 C14 111.9(15) . .
P1 C14 H14 109.6 . .
C19 C14 P1 108.4(17) . .
C19 C14 H14 109.6 . .
C19 C14 C15 110.6(15) . .
C15 C14 P1 109.0(19) . .
C15 C14 H14 109.6 . .
C14 C15 H15C 109.7 . .
C14 C15 H15D 109.7 . .
C14 C15 C16 110.0(15) . .
H15C C15 H15D 108.2 . .
C16 C15 H15C 109.7 . .
C16 C15 H15D 109.7 . .
C15 C16 H16C 109.7 . .
C15 C16 H16D 109.7 . .
H16C C16 H16D 108.2 . .
C17 C16 C15 109.6(13) . .
C17 C16 H16C 109.7 . .
C17 C16 H16D 109.7 . .
C16 C17 H17C 109.7 . .
C16 C17 H17D 109.7 . .
C16 C17 C18 109.9(15) . .
H17C C17 H17D 108.2 . .
C18 C17 H17C 109.7 . .
C18 C17 H17D 109.7 . .
C19 C18 H18C 109.6 . .
C19 C18 H18D 109.6 . .
C17 C18 C19 110.4(14) . .
C17 C18 H18C 109.6 . .
C17 C18 H18D 109.6 . .
H18C C18 H18D 108.1 . .
C32A C33A H33A 119.5 . .
C32A C33A C28A 121(2) . .
C28A C33A H33A 119.5 . .
C33A C32A C35A 117.1(18) . .
C33A C32A C31A 120(2) . .
C31A C32A C35A 122.4(16) . .
C29A C30A C34A 118.4(19) . .
C29A C30A C31A 117(2) . .
C31A C30A C34A 124.0(18) . .
C30A C29A H29A 118.0 . .
C30A C29A C28A 124(2) . .
C28A C29A H29A 118.0 . .
F8A C34A C30A 113.9(16) . .
F9A C34A C30A 113.0(16) . .
F9A C34A F8A 104.9(17) . .
F7A C34A C30A 112.1(16) . .
F7A C34A F8A 105.0(15) . .
F7A C34A F9A 107.4(16) . .
F11A C35A C32A 112.6(14) . .
F12A C35A C32A 111.8(14) . .
F12A C35A F11A 106.1(15) . .
F10A C35A C32A 112.7(14) . .
F10A C35A F11A 106.6(14) . .
F10A C35A F12A 106.5(14) . .
C33A C28A B1 126.0(18) . .
C33A C28A C29A 116.5(17) . .
C29A C28A B1 117.5(18) . .
C32A C31A C30A 119.9(19) . .
C32A C31A H31A 120.0 . .
C30A C31A H31A 120.0 . .
C24A C25A H25A 118.5 . .
C24A C25A C20A 123(2) . .
C20A C25A H25A 118.5 . .
C25A C24A C27A 119.6(16) . .
C23A C24A C25A 121.8(17) . .
C23A C24A C27A 118.6(16) . .
C21A C22A C26A 121.7(18) . .
C23A C22A C21A 119(2) . .
C23A C22A C26A 119.6(16) . .
C22A C21A H21A 116.6 . .
C22A C21A C20A 127(2) . .
C20A C21A H21A 116.6 . .
F1A C26A C22A 111.8(15) . .
F1A C26A F3A 105.5(15) . .
F1A C26A F2A 107.7(17) . .
F3A C26A C22A 111.1(15) . .
F2A C26A C22A 112.4(15) . .
F2A C26A F3A 108.0(15) . .
F4A C27A C24A 113.1(12) . .
F6A C27A C24A 112.6(14) . .
F6A C27A F4A 106.5(13) . .
F5A C27A C24A 113.5(14) . .
F5A C27A F4A 106.8(14) . .
F5A C27A F6A 103.6(15) . .
C25A C20A B1 123.8(19) . .
C21A C20A B1 122.2(16) . .
C21A C20A C25A 111.4(18) . .
C24A C23A H23A 121.3 . .
C22A C23A C24A 117.4(19) . .
C22A C23A H23A 121.3 . .

loop_
_geom_bond_atom_site_label_1
_geom_bond_atom_site_label_2
_geom_bond_distance
_geom_bond_site_symmetry_2
Rh1 P1 2.192(2) .
Rh1 P1 2.192(2) 2_655
Rh1 C1 2.62(2) .
Rh1 H1A 1.9065 .
Rh1 C3 2.53(2) .
Rh1 H3A 1.7777 .
P1 C7 1.832(8) .
P1 C8 1.87(3) .
P1 C8A 1.79(4) .
P1 C14A 1.75(3) .
P1 C14 1.94(3) .
F2 C26 1.323(12) .
F1 C26 1.325(12) .
F8 C34 1.330(13) .
F5 C27 1.308(12) .
F9 C34 1.334(13) .
C20 C21 1.399(13) .
C20 B1 1.653(13) .
C20 C25 1.404(14) .
C22 C21 1.390(13) .
C22 C23 1.389(13) .
C22 C26 1.495(13) .
C28 B1 1.652(12) .
C28 C29 1.404(13) .
C28 C33 1.400(13) .
C21 H21 0.9300 .
B1 C28A 1.649(13) 2_656
B1 C28A 1.649(13) .
B1 C20A 1.649(13) .
B1 C20A 1.649(13) 2_656
F12 C35 1.333(12) .
C25 H25 0.9300 .
C25 C24 1.395(13) .
C23 H23 0.9300 .
C23 C24 1.384(13) .
C29 H29 0.9300 .
C29 C30 1.390(13) .
C24 C27 1.495(13) .
C26 F3 1.330(13) .
C7 C7 1.506(17) 2_655
C7 H7A 0.9700 .
C7 H7B 0.9700 .
C30 C31 1.403(14) .
C30 C34 1.499(14) .
F11 C35 1.335(12) .
F10 C35 1.328(12) .
F4 C27 1.324(13) .
F6 C27 1.336(12) .
C32 C33 1.397(13) .
C32 C31 1.395(13) .
C32 C35 1.482(13) .
C33 H33 0.9300 .
F7 C34 1.319(13) .
C31 H31 0.9300 .
C6 H6A 0.9700 .
C6 H6B 0.9700 .
C6 C1 1.510(15) .
C6 C5 1.510(15) .
C1 H1B 0.9700 .
C1 H1A 0.9700 .
C1 C2 1.529(15) .
C2 H2A 0.9700 .
C2 H2B 0.9700 .
C2 C3 1.531(15) .
C3 H3A 0.9700 .
C3 H3B 0.9700 .
C3 C4 1.517(15) .
C4 H4A 0.9700 .
C4 H4B 0.9700 .
C4 C5 1.516(16) .
C5 H5A 0.9700 .
C5 H5B 0.9700 .
C10 H10A 0.9700 .
C10 H10B 0.9700 .
C10 C11 1.541(15) .
C10 C9 1.551(15) .
C11 H11A 0.9700 .
C11 H11B 0.9700 .
C11 C12 1.535(16) .
C12 H12A 0.9700 .
C12 H12B 0.9700 .
C12 C13 1.546(14) .
C13 H13A 0.9700 .
C13 H13B 0.9700 .
C13 C8 1.539(15) .
C8 H8 0.9800 .
C8 C9 1.552(15) .
C9 H9A 0.9700 .
C9 H9B 0.9700 .
C12A H12C 0.9700 .
C12A H12D 0.9700 .
C12A C11A 1.510(18) .
C12A C13A 1.522(19) .
C11A H11C 0.9700 .
C11A H11D 0.9700 .
C11A C10A 1.513(17) .
C10A H10C 0.9700 .
C10A H10D 0.9700 .
C10A C9A 1.529(18) .
C9A H9AA 0.9700 .
C9A H9AB 0.9700 .
C9A C8A 1.531(19) .
C8A H8A 0.9800 .
C8A C13A 1.522(19) .
C13A H13C 0.9700 .
C13A H13D 0.9700 .
C19A H19A 0.9700 .
C19A H19B 0.9700 .
C19A C14A 1.539(18) .
C19A C18A 1.544(17) .
C14A H14A 0.9800 .
C14A C15A 1.537(17) .
C15A H15A 0.9700 .
C15A H15B 0.9700 .
C15A C16A 1.540(16) .
C16A H16A 0.9700 .
C16A H16B 0.9700 .
C16A C17A 1.535(18) .
C17A H17A 0.9700 .
C17A H17B 0.9700 .
C17A C18A 1.534(17) .
C18A H18A 0.9700 .
C18A H18B 0.9700 .
C19 H19C 0.9700 .
C19 H19D 0.9700 .
C19 C14 1.535(16) .
C19 C18 1.530(16) .
C14 H14 0.9800 .
C14 C15 1.536(18) .
C15 H15C 0.9700 .
C15 H15D 0.9700 .
C15 C16 1.545(16) .
C16 H16C 0.9700 .
C16 H16D 0.9700 .
C16 C17 1.528(16) .
C17 H17C 0.9700 .
C17 H17D 0.9700 .
C17 C18 1.529(16) .
C18 H18C 0.9700 .
C18 H18D 0.9700 .
C33A H33A 0.9300 .
C33A C32A 1.394(13) .
C33A C28A 1.398(13) .
C32A C35A 1.494(15) .
C32A C31A 1.394(14) .
C30A C29A 1.392(13) .
C30A C34A 1.496(14) .
C30A C31A 1.407(14) .
C29A H29A 0.9300 .
C29A C28A 1.400(13) .
C34A F8A 1.336(13) .
C34A F9A 1.329(13) .
C34A F7A 1.321(13) .
F11A C35A 1.333(13) .
F12A C35A 1.327(13) .
C35A F10A 1.326(13) .
C31A H31A 0.9300 .
C25A H25A 0.9300 .
C25A C24A 1.393(13) .
C25A C20A 1.399(13) .
C24A C27A 1.493(13) .
C24A C23A 1.384(13) .
C22A C21A 1.386(13) .
C22A C26A 1.500(13) .
C22A C23A 1.382(13) .
C21A H21A 0.9300 .
C21A C20A 1.396(12) .
C26A F1A 1.320(13) .
C26A F3A 1.328(13) .
C26A F2A 1.323(13) .
F4A C27A 1.327(12) .
C27A F6A 1.318(13) .
C27A F5A 1.311(12) .
C23A H23A 0.9300 .

loop_
_geom_torsion_atom_site_label_1
_geom_torsion_atom_site_label_2
_geom_torsion_atom_site_label_3
_geom_torsion_atom_site_label_4
_geom_torsion
_geom_torsion_site_symmetry_1
_geom_torsion_site_symmetry_4
Rh1 P1 C7 C7 29.7(9) . 2_655
Rh1 P1 C8 C13 180.0(16) . .
Rh1 P1 C8 C9 53(2) . .
Rh1 P1 C8A C9A 44(3) . .
Rh1 P1 C8A C13A 170(2) . .
Rh1 P1 C14A C19A 48(3) . .
Rh1 P1 C14A C15A -80(3) . .
Rh1 C1 C2 C3 -51.3(16) . .
Rh1 C3 C4 C5 -34(2) . .
P1 C8 C9 C10 -171.9(17) . .
P1 C8A C13A C12A 173(3) . .
P1 C14A C15A C16A -176(2) . .
P1 C14 C15 C16 175.4(16) . .
C20 C25 C24 C23 6(5) . .
C20 C25 C24 C27 -175(3) . .
C22 C23 C24 C25 -3(4) . .
C22 C23 C24 C27 177(2) . .
C28 C29 C30 C31 6(6) . .
C28 C29 C30 C34 -179(3) . .
C21 C20 B1 C28 -31(4) . .
C21 C20 C25 C24 -9(6) . .
C21 C22 C23 C24 3(4) . .
C21 C22 C26 F2 143(3) . .
C21 C22 C26 F1 22(3) . .
C21 C22 C26 F3 -99(3) . .
B1 C20 C21 C22 177(3) . .
B1 C20 C25 C24 -177(3) . .
B1 C28 C29 C30 -171(4) . .
B1 C28 C33 C32 170(4) . .
C25 C20 C21 C22 8(6) . .
C25 C20 B1 C28 138(4) . .
C25 C24 C27 F5 -163(2) . .
C25 C24 C27 F4 -45(3) . .
C25 C24 C27 F6 75(3) . .
C23 C22 C21 C20 -6(5) . .
C23 C22 C26 F2 -37(3) . .
C23 C22 C26 F1 -157(3) . .
C23 C22 C26 F3 81(3) . .
C23 C24 C27 F5 17(3) . .
C23 C24 C27 F4 135(2) . .
C23 C24 C27 F6 -106(2) . .
C29 C28 B1 C20 -35(5) . .
C29 C28 C33 C32 -1(6) . .
C29 C30 C31 C32 -9(5) . .
C29 C30 C34 F8 -67(3) . .
C29 C30 C34 F9 51(3) . .
C29 C30 C34 F7 170(3) . .
C26 C22 C21 C20 175(3) . .
C26 C22 C23 C24 -178(2) . .
C7 P1 C8 C13 57(2) . .
C7 P1 C8 C9 -70.1(19) . .
C7 P1 C8A C9A -78(3) . .
C7 P1 C8A C13A 48(3) . .
C7 P1 C14A C19A 170(2) . .
C7 P1 C14A C15A 42(3) . .
C33 C28 B1 C20 156(4) . .
C33 C28 C29 C30 -1(6) . .
C33 C32 C31 C30 7(4) . .
C33 C32 C35 F12 -59(3) . .
C33 C32 C35 F11 60(3) . .
C33 C32 C35 F10 -179(2) . .
C31 C30 C34 F8 108(3) . .
C31 C30 C34 F9 -134(3) . .
C31 C30 C34 F7 -15(4) . .
C31 C32 C33 C28 -2(5) . .
C31 C32 C35 F12 119.2(19) . .
C31 C32 C35 F11 -121.5(18) . .
C31 C32 C35 F10 -1(2) . .
C34 C30 C31 C32 176(2) . .
C35 C32 C33 C28 176(4) . .
C35 C32 C31 C30 -172(2) . .
C6 C1 C2 C3 56(3) . .
C1 C6 C5 C4 54(3) . .
C1 C2 C3 Rh1 53.3(17) . .
C1 C2 C3 C4 -55(2) . .
C2 C3 C4 C5 53(3) . .
C3 C4 C5 C6 -54(3) . .
C5 C6 C1 Rh1 29(2) . .
C5 C6 C1 C2 -55(3) . .
C10 C11 C12 C13 -59(3) . .
C11 C10 C9 C8 -59(2) . .
C11 C12 C13 C8 58(3) . .
C12 C13 C8 P1 175.8(19) . .
C12 C13 C8 C9 -57(3) . .
C13 C8 C9 C10 57(3) . .
C8 P1 C7 C7 155.0(11) . 2_655
C9 C10 C11 C12 60(2) . .
C12A C11A C10A C9A 52(3) . .
C11A C12A C13A C8A 53(4) . .
C11A C10A C9A C8A -57(3) . .
C10A C9A C8A P1 -174(2) . .
C10A C9A C8A C13A 60(4) . .
C9A C8A C13A C12A -58(4) . .
C8A P1 C7 C7 149.0(14) . 2_655
C8A P1 C14A C19A -69(3) . .
C8A P1 C14A C15A 162(3) . .
C13A C12A C11A C10A -50(4) . .
C19A C14A C15A C16A 54(3) . .
C14A P1 C7 C7 -92.8(16) . 2_655
C14A P1 C8A C9A 165(3) . .
C14A P1 C8A C13A -69(3) . .
C14A C19A C18A C17A 57(3) . .
C14A C15A C16A C17A -54(3) . .
C15A C16A C17A C18A 55(3) . .
C16A C17A C18A C19A -57(3) . .
C18A C19A C14A P1 173.8(19) . .
C18A C19A C14A C15A -55(3) . .
C19 C14 C15 C16 56(3) . .
C14 P1 C7 C7 -97.3(12) . 2_655
C14 P1 C8 C13 -55(2) . .
C14 P1 C8 C9 178(2) . .
C14 C19 C18 C17 56(3) . .
C14 C15 C16 C17 -60(3) . .
C15 C16 C17 C18 61(2) . .
C16 C17 C18 C19 -58(3) . .
C18 C19 C14 P1 -174.2(18) . .
C18 C19 C14 C15 -55(3) . .
C33A C32A C35A F11A 57(3) . .
C33A C32A C35A F12A -63(3) . .
C33A C32A C35A F10A 177(3) . .
C33A C32A C31A C30A -6(5) . .
C32A C33A C28A B1 -176(5) . .
C32A C33A C28A C29A 6(7) . .
C30A C29A C28A B1 179(4) . .
C30A C29A C28A C33A -3(7) . .
C29A C30A C34A F8A -39(4) . .
C29A C30A C34A F9A 81(4) . .
C29A C30A C34A F7A -158(3) . .
C29A C30A C31A C32A 9(5) . .
C34A C30A C29A C28A -178(4) . .
C34A C30A C31A C32A -178(3) . .
C35A C32A C31A C30A 172(3) . .
C28A B1 C28A C33A -100(5) 2_656 .
C28A B1 C28A C29A 77(4) 2_656 .
C28A B1 C20A C25A 50(5) 2_656 .
C28A B1 C20A C25A 163(4) . .
C28A B1 C20A C21A -150(4) 2_656 .
C28A B1 C20A C21A -37(5) . .
C28A C33A C32A C35A 180(4) . .
C28A C33A C32A C31A -2(6) . .
C31A C32A C35A F11A -122(2) . .
C31A C32A C35A F12A 119(2) . .
C31A C32A C35A F10A -1(3) . .
C31A C30A C29A C28A -4(6) . .
C31A C30A C34A F8A 148(4) . .
C31A C30A C34A F9A -92(4) . .
C31A C30A C34A F7A 29(4) . .
C25A C24A C27A F4A -38(3) . .
C25A C24A C27A F6A 83(3) . .
C25A C24A C27A F5A -160(2) . .
C25A C24A C23A C22A 2(4) . .
C24A C25A C20A B1 173(3) . .
C24A C25A C20A C21A 11(5) . .
C22A C21A C20A B1 -173(3) . .
C22A C21A C20A C25A -11(6) . .
C21A C22A C26A F1A 41(3) . .
C21A C22A C26A F3A -76(3) . .
C21A C22A C26A F2A 163(3) . .
C21A C22A C23A C24A -2(4) . .
C26A C22A C21A C20A -178(3) . .
C26A C22A C23A C24A -177(2) . .
C27A C24A C23A C22A 180(3) . .
C20A B1 C28A C33A 21(6) 2_656 .
C20A B1 C28A C33A 144(5) . .
C20A B1 C28A C29A -161(4) 2_656 .
C20A B1 C28A C29A -38(5) . .
C20A B1 C20A C25A -76(4) 2_656 .
C20A B1 C20A C21A 84(3) 2_656 .
C20A C25A C24A C27A 175(3) . .
C20A C25A C24A C23A -7(5) . .
C23A C24A C27A F4A 144(2) . .
C23A C24A C27A F6A -95(2) . .
C23A C24A C27A F5A 22(3) . .
C23A C22A C21A C20A 7(5) . .
C23A C22A C26A F1A -144(3) . .
C23A C22A C26A F3A 99(3) . .
C23A C22A C26A F2A -22(3) . .
